data_4066397
loop_
_publ_author_name
'Gao, Yihua'
'Zhang, Jianying'
'Hu, Hongfan'
'Cui, Chunming'

_publ_section_title
;
 Base-Stabilized 1-Silacyclopenta-2,4-dienylidenes
;
_journal_issue 14
_journal_name_full Organometallics
_journal_page_first 3063
_journal_paper_doi 10.1021/om100447g
_journal_volume 29
_journal_year 2010
_chemical_formula_sum 'C53 H68 N2 O3.5 Si'
_chemical_formula_weight 817.18
_chemical_name_systematic
; 
 ? 
;
_space_group_IT_number 2
_symmetry_cell_setting triclinic
_symmetry_space_group_name_Hall '-P 1'
_symmetry_space_group_name_H-M 'P -1'
_atom_sites_solution_hydrogens geom
_atom_sites_solution_primary direct
_atom_sites_solution_secondary difmap
_audit_creation_method SHELXL-97
_cell_angle_alpha 92.464(5)
_cell_angle_beta 111.247(4)
_cell_angle_gamma 113.704(6)
_cell_formula_units_Z 2
_cell_length_a 13.436(7)
_cell_length_b 13.620(7)
_cell_length_c 15.581(7)
_cell_measurement_reflns_used 7568
_cell_measurement_temperature 113(2)
_cell_measurement_theta_max 27.1
_cell_measurement_theta_min 1.8
_cell_volume 2373(2)
_computing_cell_refinement CrystalClear
_computing_data_collection CrystalClear
_computing_data_reduction CrystalClear
_computing_molecular_graphics 'Bruker SHELXTL'
_computing_publication_material 'CrystalStructure 3.8'
_computing_structure_refinement 'SHELXL-97 (Sheldrick, 1997)'
_computing_structure_solution 'SHELXS-97 (Sheldrick, 1990)'
_diffrn_ambient_temperature 113(2)
_diffrn_detector_area_resol_mean 14.63
_diffrn_measured_fraction_theta_full 0.999
_diffrn_measured_fraction_theta_max 0.999
_diffrn_measurement_device_type 'Rigaku Saturn CCD area detector'
_diffrn_measurement_method '\w and \f scans'
_diffrn_radiation_monochromator multilayer
_diffrn_radiation_source 'rotating anode'
_diffrn_radiation_type MoK\a
_diffrn_radiation_wavelength 0.71073
_diffrn_reflns_av_R_equivalents 0.0477
_diffrn_reflns_av_sigmaI/netI 0.0528
_diffrn_reflns_limit_h_max 15
_diffrn_reflns_limit_h_min -15
_diffrn_reflns_limit_k_max 16
_diffrn_reflns_limit_k_min -16
_diffrn_reflns_limit_l_max 18
_diffrn_reflns_limit_l_min -18
_diffrn_reflns_number 24801
_diffrn_reflns_theta_full 25.02
_diffrn_reflns_theta_max 25.02
_diffrn_reflns_theta_min 1.67
_diffrn_standards_decay_% 0
_diffrn_standards_interval_count 0
_diffrn_standards_interval_time 0
_diffrn_standards_number 0
_exptl_absorpt_coefficient_mu 0.094
_exptl_absorpt_correction_T_max 0.9888
_exptl_absorpt_correction_T_min 0.9815
_exptl_absorpt_correction_type multi-scan
_exptl_absorpt_process_details CrystalClear
_exptl_crystal_colour Colorless
_exptl_crystal_density_diffrn 1.144
_exptl_crystal_density_method 'not measured'
_exptl_crystal_description Prism
_exptl_crystal_F_000 884
_exptl_crystal_size_max 0.20
_exptl_crystal_size_mid 0.18
_exptl_crystal_size_min 0.12
_refine_diff_density_max 0.568
_refine_diff_density_min -0.530
_refine_diff_density_rms 0.054
_refine_ls_extinction_method none
_refine_ls_goodness_of_fit_ref 1.069
_refine_ls_hydrogen_treatment constr
_refine_ls_matrix_type full
_refine_ls_number_parameters 611
_refine_ls_number_reflns 8369
_refine_ls_number_restraints 90
_refine_ls_restrained_S_all 21.339
_refine_ls_R_factor_all 0.0947
_refine_ls_R_factor_gt 0.0778
_refine_ls_shift/su_max 0.003
_refine_ls_shift/su_mean 0.000
_refine_ls_structure_factor_coef Fsqd
_refine_ls_weighting_details 'calc w=1/[\s^2^(Fo^2^)+(0.0962P)^2^+1.3921P] where P=(Fo^2^+2Fc^2^)/3'
_refine_ls_weighting_scheme calc
_refine_ls_wR_factor_gt 0.1972
_refine_ls_wR_factor_ref 0.2100
_reflns_number_gt 6801
_reflns_number_total 8369
_reflns_threshold_expression >2sigma(I)
_cod_data_source_file om100447g_si_002.cif
_cod_data_source_block shelx
_cod_depositor_comments
;
The following automatic conversions were performed:

'_symmetry_cell_setting' value 'Triclinic' changed to 'triclinic'
according to /home/saulius/struct/CIF-dictionaries/cif_core.dic
dictionary named 'cif_core.dic' version 2.4.1 from
2010-06-29.

'_exptl_absorpt_correction_type' value 'MULTI-SCAN'
changed to 'multi-scan' according to
/home/saulius/struct/CIF-dictionaries/cif_core.dic dictionary named
'cif_core.dic' version 2.4.1 from 2010-06-29.

Automatic conversion script
Id: cif_fix_values 1715 2011-07-08 13:25:40Z adriana 
;
_cod_original_sg_symbol_H-M P-1
_cod_original_formula_sum 'C53 H68 N2 O3.50 Si'
_cod_database_code 4066397

loop_
_symmetry_equiv_pos_as_xyz
'x, y, z'
'-x, -y, -z'

loop_
_atom_site_label
_atom_site_type_symbol
_atom_site_fract_x
_atom_site_fract_y
_atom_site_fract_z
_atom_site_U_iso_or_equiv
_atom_site_adp_type
_atom_site_occupancy
_atom_site_symmetry_multiplicity
_atom_site_calc_flag
_atom_site_refinement_flags
_atom_site_disorder_assembly
_atom_site_disorder_group
Si1 Si 0.5136(13) 0.0047(12) 0.3546(10) 0.033(4) Uani 1 1 d . . .
N1 N 0.396(4) 0.104(4) 0.209(3) 0.038(11) Uani 1 1 d . . .
N2 N 0.316(4) 0.063(4) 0.309(3) 0.034(10) Uani 1 1 d . . .
C1 C 0.663(5) 0.123(5) 0.387(4) 0.036(12) Uani 1 1 d . . .
C2 C 0.727(5) 0.088(5) 0.351(4) 0.036(12) Uani 1 1 d . . .
C3 C 0.657(5) -0.021(4) 0.288(4) 0.033(12) Uani 1 1 d . . .
C4 C 0.536(5) -0.072(4) 0.268(4) 0.033(12) Uani 1 1 d . . .
C5 C 0.446(5) -0.177(4) 0.201(4) 0.034(12) Uani 1 1 d . . .
C6 C 0.450(5) -0.213(5) 0.117(4) 0.041(14) Uani 1 1 d . . .
H6 H 0.5161 -0.1701 0.1031 0.050 Uiso 1 1 calc R . .
C7 C 0.360(6) -0.310(5) 0.053(5) 0.051(16) Uani 1 1 d . . .
H7 H 0.3659 -0.3321 -0.0028 0.061 Uiso 1 1 calc R . .
C8 C 0.262(6) -0.375(5) 0.070(5) 0.053(17) Uani 1 1 d . . .
H8 H 0.2005 -0.4415 0.0262 0.064 Uiso 1 1 calc R . .
C9 C 0.254(5) -0.340(5) 0.151(5) 0.050(16) Uani 1 1 d . . .
H9 H 0.1868 -0.3825 0.1634 0.060 Uiso 1 1 calc R . .
C10 C 0.344(5) -0.243(5) 0.215(4) 0.040(13) Uani 1 1 d . . .
H10 H 0.3370 -0.2212 0.2703 0.048 Uiso 1 1 calc R . .
C11 C 0.720(5) -0.073(5) 0.255(4) 0.038(13) Uani 1 1 d . . .
C12 C 0.776(5) -0.030(6) 0.196(4) 0.048(15) Uani 1 1 d . . .
H12 H 0.7755 0.0342 0.1762 0.057 Uiso 1 1 calc R . .
C13 C 0.834(6) -0.080(7) 0.167(5) 0.06(2) Uani 1 1 d . . .
H13 H 0.8713 -0.0503 0.1264 0.077 Uiso 1 1 calc R . .
C14 C 0.836(6) -0.174(8) 0.196(6) 0.07(3) Uani 1 1 d . . .
H14 H 0.8755 -0.2085 0.1759 0.088 Uiso 1 1 calc R . .
C15 C 0.781(7) -0.218(7) 0.254(5) 0.07(2) Uani 1 1 d . . .
H15 H 0.7827 -0.2823 0.2744 0.081 Uiso 1 1 calc R . .
C16 C 0.722(6) -0.168(5) 0.284(5) 0.051(16) Uani 1 1 d . . .
H16 H 0.6839 -0.1992 0.3231 0.061 Uiso 1 1 calc R . .
C17 C 0.859(5) 0.149(5) 0.379(4) 0.037(13) Uani 1 1 d . . .
C18 C 0.939(5) 0.130(5) 0.454(4) 0.046(15) Uani 1 1 d . . .
H18 H 0.9101 0.0777 0.4878 0.055 Uiso 1 1 calc R . .
C19 C 1.062(6) 0.186(6) 0.480(5) 0.054(17) Uani 1 1 d . . .
H19 H 1.1155 0.1723 0.5315 0.065 Uiso 1 1 calc R . .
C20 C 1.106(6) 0.262(5) 0.431(5) 0.053(17) Uani 1 1 d . . .
H20 H 1.1897 0.3007 0.4490 0.063 Uiso 1 1 calc R . .
C21 C 1.028(6) 0.281(5) 0.355(5) 0.053(17) Uani 1 1 d . . .
H21 H 1.0575 0.3318 0.3207 0.064 Uiso 1 1 calc R . .
C22 C 0.905(5) 0.225(5) 0.330(5) 0.046(15) Uani 1 1 d . . .
H22 H 0.8524 0.2390 0.2778 0.056 Uiso 1 1 calc R . .
C23 C 0.701(5) 0.229(5) 0.447(4) 0.038(13) Uani 1 1 d . . .
C24 C 0.649(5) 0.232(5) 0.511(4) 0.041(13) Uani 1 1 d . . .
H24 H 0.5983 0.1649 0.5194 0.049 Uiso 1 1 calc R . .
C25 C 0.670(6) 0.330(5) 0.560(5) 0.050(16) Uani 1 1 d . . .
H25 H 0.6331 0.3292 0.6018 0.060 Uiso 1 1 calc R . .
C26 C 0.746(6) 0.430(5) 0.550(5) 0.055(17) Uani 1 1 d . . .
H26 H 0.7601 0.4973 0.5842 0.066 Uiso 1 1 calc R . .
C27 C 0.800(6) 0.429(5) 0.489(5) 0.053(16) Uani 1 1 d . . .
H27 H 0.8516 0.4972 0.4820 0.064 Uiso 1 1 calc R . .
C28 C 0.779(6) 0.331(5) 0.439(4) 0.047(15) Uani 1 1 d . . .
H28 H 0.8177 0.3333 0.3985 0.056 Uiso 1 1 calc R . .
C29 C 0.404(5) 0.060(4) 0.287(4) 0.032(12) Uani 1 1 d . . .
C30 C 0.482(6) 0.122(5) 0.166(4) 0.047(15) Uani 1 1 d . . .
H30 H 0.5372 0.0917 0.2029 0.056 Uiso 1 1 calc R . .
C31 C 0.421(8) 0.056(7) 0.065(5) 0.07(2) Uani 1 1 d . . .
H31A H 0.3722 -0.0215 0.0621 0.106 Uiso 1 1 calc R . .
H31B H 0.4814 0.0610 0.0417 0.106 Uiso 1 1 calc R . .
H31C H 0.3694 0.0853 0.0245 0.106 Uiso 1 1 calc R . .
C32 C 0.559(7) 0.244(6) 0.177(6) 0.07(2) Uani 1 1 d . . .
H32A H 0.5111 0.2748 0.1353 0.100 Uiso 1 1 calc R . .
H32B H 0.6260 0.2530 0.1606 0.100 Uiso 1 1 calc R . .
H32C H 0.5910 0.2824 0.2428 0.100 Uiso 1 1 calc R . .
C33 C 0.294(5) 0.021(5) 0.390(4) 0.036(13) Uani 1 1 d . . .
H33 H 0.3614 0.0036 0.4254 0.044 Uiso 1 1 calc R . .
C34 C 0.180(6) -0.087(5) 0.356(5) 0.052(16) Uani 1 1 d . . .
H34A H 0.1106 -0.0734 0.3270 0.077 Uiso 1 1 calc R . .
H34B H 0.1761 -0.1212 0.4094 0.077 Uiso 1 1 calc R . .
H34C H 0.1813 -0.1369 0.3091 0.077 Uiso 1 1 calc R . .
C35 C 0.300(6) 0.107(5) 0.459(4) 0.046(15) Uani 1 1 d . . .
H35A H 0.3713 0.1764 0.4733 0.069 Uiso 1 1 calc R . .
H35B H 0.3035 0.0819 0.5179 0.069 Uiso 1 1 calc R . .
H35C H 0.2285 0.1190 0.4316 0.069 Uiso 1 1 calc R . .
C36 C 0.303(5) 0.134(5) 0.183(4) 0.040(13) Uani 1 1 d . . .
C37 C 0.253(5) 0.108(5) 0.245(4) 0.038(13) Uani 1 1 d . . .
C38 C 0.268(7) 0.186(6) 0.101(5) 0.06(2) Uani 1 1 d . . .
H38A H 0.2022 0.2012 0.0985 0.094 Uiso 1 1 calc R . .
H38B H 0.2431 0.1356 0.0418 0.094 Uiso 1 1 calc R . .
H38C H 0.3369 0.2547 0.1083 0.094 Uiso 1 1 calc R . .
C39 C 0.151(6) 0.126(6) 0.249(5) 0.050(16) Uani 1 1 d . . .
H39A H 0.1826 0.1950 0.2930 0.075 Uiso 1 1 calc R . .
H39B H 0.1025 0.0648 0.2693 0.075 Uiso 1 1 calc R . .
H39C H 0.1015 0.1289 0.1856 0.075 Uiso 1 1 calc R . .
O1 O 0.350(6) 0.399(5) 0.333(6) 0.11(3) Uani 1 1 d . . .
C40 C 0.466(9) 0.405(8) 0.373(8) 0.09(3) Uani 1 1 d . . .
H40A H 0.4643 0.3355 0.3495 0.113 Uiso 1 1 calc R . .
H40B H 0.4968 0.4190 0.4424 0.113 Uiso 1 1 calc R . .
C41 C 0.546(9) 0.499(9) 0.344(9) 0.11(4) Uani 1 1 d . . .
H41A H 0.6194 0.5500 0.3995 0.135 Uiso 1 1 calc R . .
H41B H 0.5699 0.4711 0.2985 0.135 Uiso 1 1 calc R . .
C42 C 0.474(8) 0.554(8) 0.300(8) 0.09(3) Uani 1 1 d . . .
H42A H 0.4885 0.5796 0.2451 0.105 Uiso 1 1 calc R . .
H42B H 0.4915 0.6180 0.3455 0.105 Uiso 1 1 calc R . .
C43 C 0.349(8) 0.470(7) 0.269(6) 0.08(2) Uani 1 1 d . . .
H43A H 0.2972 0.5049 0.2705 0.091 Uiso 1 1 calc R . .
H43B H 0.3175 0.4284 0.2036 0.091 Uiso 1 1 calc R . .
O2 O 0.917(7) 0.118(6) 0.024(6) 0.11(2) Uani 1 1 d . . .
C44 C 0.912(8) 0.209(7) 0.069(7) 0.08(3) Uani 1 1 d . . .
H44A H 0.9259 0.2076 0.1354 0.098 Uiso 1 1 calc R . .
H44B H 0.8329 0.2082 0.0352 0.098 Uiso 1 1 calc R . .
C45 C 1.009(8) 0.308(7) 0.062(8) 0.10(3) Uani 1 1 d . . .
H45A H 0.9859 0.3685 0.0516 0.115 Uiso 1 1 calc R . .
H45B H 1.0840 0.3343 0.1195 0.115 Uiso 1 1 calc R . .
C46 C 1.023(11) 0.268(12) -0.021(10) 0.12(4) Uani 1 1 d . . .
H46A H 1.0038 0.3085 -0.0708 0.150 Uiso 1 1 calc R . .
H46B H 1.1054 0.2786 -0.0025 0.150 Uiso 1 1 calc R . .
C47 C 0.939(12) 0.152(9) -0.053(7) 0.10(4) Uani 1 1 d . . .
H47A H 0.8635 0.1412 -0.1053 0.125 Uiso 1 1 calc R . .
H47B H 0.9730 0.1100 -0.0751 0.125 Uiso 1 1 calc R . .
O3 O 1.024(13) 0.620(12) 0.283(14) 0.14(7) Uani 0.50(15) 1 d PDU A 1
C48 C 0.952(19) 0.60(2) 0.337(15) 0.11(10) Uani 0.50(15) 1 d PDU A 1
H48A H 0.9551 0.6638 0.3664 0.136 Uiso 0.50(15) 1 calc PR A 1
H48B H 0.9788 0.5585 0.3876 0.136 Uiso 0.50(15) 1 calc PR A 1
C49 C 0.823(13) 0.518(14) 0.262(12) 0.08(6) Uani 0.50(15) 1 d PDU A 1
H49A H 0.7778 0.4638 0.2909 0.102 Uiso 0.50(15) 1 calc PR A 1
H49B H 0.7793 0.5611 0.2354 0.102 Uiso 0.50(15) 1 calc PR A 1
C50 C 0.841(14) 0.462(15) 0.187(12) 0.08(6) Uani 0.50(15) 1 d PDU A 1
H50A H 0.7937 0.4676 0.1235 0.099 Uiso 0.50(15) 1 calc PR A 1
H50B H 0.8156 0.3828 0.1877 0.099 Uiso 0.50(15) 1 calc PR A 1
C51 C 0.976(15) 0.520(18) 0.209(15) 0.08(6) Uani 0.50(15) 1 d PDU A 1
H51A H 1.0151 0.4725 0.2331 0.097 Uiso 0.50(15) 1 calc PR A 1
H51B H 0.9890 0.5402 0.1523 0.097 Uiso 0.50(15) 1 calc PR A 1
O3' O 0.946(16) 0.540(12) 0.163(10) 0.11(6) Uani 0.50(15) 1 d PDU A 2
C48' C 0.99(3) 0.648(12) 0.219(16) 0.11(8) Uani 0.50(15) 1 d PDU A 2
H48C H 0.9349 0.6822 0.1857 0.135 Uiso 0.50(15) 1 calc PR A 2
H48D H 1.0693 0.6965 0.2305 0.135 Uiso 0.50(15) 1 calc PR A 2
C49' C 0.98(2) 0.631(14) 0.314(13) 0.08(7) Uani 0.50(15) 1 d PDU A 2
H49C H 0.9329 0.6684 0.3283 0.099 Uiso 0.50(15) 1 calc PR A 2
H49D H 1.0571 0.6597 0.3666 0.099 Uiso 0.50(15) 1 calc PR A 2
C50' C 0.91(2) 0.503(13) 0.299(13) 0.09(7) Uani 0.50(15) 1 d PDU A 2
H50C H 0.9448 0.4772 0.3541 0.105 Uiso 0.50(15) 1 calc PR A 2
H50D H 0.8227 0.4816 0.2895 0.105 Uiso 0.50(15) 1 calc PR A 2
C51' C 0.91(3) 0.455(12) 0.209(13) 0.10(8) Uani 0.50(15) 1 d PDU A 2
H51C H 0.9694 0.4246 0.2267 0.116 Uiso 0.50(15) 1 calc PR A 2
H51D H 0.8318 0.3959 0.1668 0.116 Uiso 0.50(15) 1 calc PR A 2
O4 O 0.516(13) 0.573(10) 0.925(8) 0.10(4) Uani 0.50 1 d PD . .
C52 C 0.42(3) 0.46(2) 0.893(12) 0.12(13) Uani 0.50 1 d PD . .
H52A H 0.4473 0.4195 0.8624 0.150 Uiso 0.50 1 d PR . .
H52B H 0.3472 0.4555 0.8503 0.150 Uiso 0.50 1 d PR . .
C53 C 0.423(16) 0.422(19) 0.986(15) 0.07(7) Uani 0.50 1 d PD . .
H53A H 0.4171 0.3488 0.9846 0.085 Uiso 0.50 1 d PR . .
H53B H 0.3560 0.4227 0.9937 0.085 Uiso 0.50 1 d PR . .
C54 C 0.54(2) 0.509(16) 1.068(11) 0.08(7) Uani 0.50 1 d PD . .
H54A H 0.5797 0.4733 1.1100 0.095 Uiso 0.50 1 d PR . .
H54B H 0.5272 0.5577 1.1042 0.095 Uiso 0.50 1 d PR . .
C55 C 0.61(2) 0.57(2) 1.013(16) 0.08(7) Uani 0.50 1 d PD . .
H55A H 0.6712 0.6458 1.0483 0.091 Uiso 0.50 1 d PR . .
H55B H 0.6529 0.5340 0.9975 0.091 Uiso 0.50 1 d PR . .

loop_
_atom_site_aniso_label
_atom_site_aniso_U_11
_atom_site_aniso_U_22
_atom_site_aniso_U_33
_atom_site_aniso_U_23
_atom_site_aniso_U_13
_atom_site_aniso_U_12
Si1 0.031(8) 0.039(9) 0.033(8) 0.009(7) 0.015(6) 0.019(7)
N1 0.05(3) 0.05(3) 0.03(3) 0.01(2) 0.02(2) 0.03(2)
N2 0.03(2) 0.04(3) 0.03(2) 0.01(2) 0.011(19) 0.02(2)
C1 0.04(3) 0.04(3) 0.03(3) 0.01(2) 0.02(2) 0.02(3)
C2 0.03(3) 0.04(3) 0.03(3) 0.01(2) 0.02(2) 0.02(2)
C3 0.03(3) 0.04(3) 0.03(3) 0.01(2) 0.02(2) 0.02(2)
C4 0.03(3) 0.04(3) 0.03(3) 0.01(2) 0.02(2) 0.02(2)
C5 0.03(3) 0.04(3) 0.04(3) 0.01(2) 0.01(2) 0.02(2)
C6 0.04(3) 0.04(3) 0.04(3) 0.01(3) 0.02(3) 0.01(3)
C7 0.05(4) 0.05(4) 0.04(4) 0.00(3) 0.02(3) 0.02(3)
C8 0.04(3) 0.04(4) 0.05(4) 0.00(3) 0.01(3) 0.01(3)
C9 0.04(3) 0.04(4) 0.06(4) 0.01(3) 0.02(3) 0.01(3)
C10 0.04(3) 0.04(3) 0.04(3) 0.01(3) 0.02(3) 0.02(3)
C11 0.03(3) 0.05(3) 0.03(3) 0.00(3) 0.01(2) 0.02(3)
C12 0.03(3) 0.06(4) 0.04(3) 0.00(3) 0.02(3) 0.01(3)
C13 0.03(3) 0.09(6) 0.05(4) -0.02(4) 0.02(3) 0.02(4)
C14 0.05(4) 0.10(6) 0.07(5) -0.03(5) 0.01(4) 0.04(4)
C15 0.06(5) 0.07(5) 0.07(5) -0.01(4) 0.02(4) 0.05(4)
C16 0.05(4) 0.06(4) 0.05(4) 0.00(3) 0.02(3) 0.03(3)
C17 0.03(3) 0.04(3) 0.04(3) 0.00(3) 0.01(2) 0.02(3)
C18 0.04(3) 0.06(4) 0.05(4) 0.01(3) 0.02(3) 0.03(3)
C19 0.04(3) 0.08(5) 0.05(4) 0.01(4) 0.01(3) 0.03(3)
C20 0.03(3) 0.05(4) 0.06(4) -0.01(3) 0.02(3) 0.02(3)
C21 0.04(3) 0.05(4) 0.07(4) 0.01(3) 0.03(3) 0.01(3)
C22 0.03(3) 0.05(4) 0.05(4) 0.01(3) 0.02(3) 0.01(3)
C23 0.04(3) 0.04(3) 0.04(3) 0.01(3) 0.01(3) 0.02(3)
C24 0.05(3) 0.04(3) 0.04(3) 0.01(3) 0.02(3) 0.02(3)
C25 0.07(4) 0.05(4) 0.05(4) 0.01(3) 0.03(3) 0.03(3)
C26 0.07(5) 0.05(4) 0.05(4) 0.01(3) 0.03(4) 0.03(3)
C27 0.06(4) 0.04(4) 0.06(4) 0.01(3) 0.03(3) 0.02(3)
C28 0.05(4) 0.04(3) 0.05(4) 0.00(3) 0.02(3) 0.02(3)
C29 0.03(3) 0.04(3) 0.03(3) 0.00(2) 0.01(2) 0.02(2)
C30 0.06(4) 0.06(4) 0.05(3) 0.03(3) 0.04(3) 0.04(3)
C31 0.11(7) 0.08(6) 0.05(4) 0.02(4) 0.05(5) 0.06(5)
C32 0.07(5) 0.07(5) 0.08(5) 0.03(4) 0.05(5) 0.04(4)
C33 0.04(3) 0.05(3) 0.04(3) 0.01(3) 0.02(2) 0.02(3)
C34 0.04(4) 0.05(4) 0.06(4) 0.01(3) 0.02(3) 0.02(3)
C35 0.05(4) 0.06(4) 0.04(3) 0.01(3) 0.03(3) 0.03(3)
C36 0.05(3) 0.04(3) 0.03(3) 0.01(3) 0.01(3) 0.03(3)
C37 0.04(3) 0.04(3) 0.04(3) 0.01(3) 0.01(2) 0.03(3)
C38 0.09(6) 0.08(5) 0.04(4) 0.03(4) 0.03(4) 0.07(5)
C39 0.04(3) 0.06(4) 0.05(4) 0.01(3) 0.02(3) 0.04(3)
O1 0.08(5) 0.07(4) 0.19(8) 0.05(5) 0.06(5) 0.03(4)
C40 0.09(7) 0.08(6) 0.11(8) 0.03(6) 0.03(6) 0.04(5)
C41 0.08(7) 0.10(8) 0.15(10) 0.05(7) 0.03(7) 0.04(6)
C42 0.08(6) 0.09(7) 0.11(7) 0.04(6) 0.06(6) 0.05(6)
C43 0.08(6) 0.08(6) 0.07(5) 0.00(4) 0.02(4) 0.04(5)
O2 0.11(5) 0.10(5) 0.12(6) 0.01(4) 0.06(5) 0.04(4)
C44 0.07(6) 0.08(6) 0.10(7) 0.00(5) 0.04(5) 0.03(5)
C45 0.06(5) 0.06(5) 0.14(9) 0.01(6) 0.03(6) 0.02(4)
C46 0.10(9) 0.15(12) 0.15(11) 0.07(10) 0.09(9) 0.05(8)
C47 0.16(11) 0.11(8) 0.06(5) 0.03(6) 0.05(7) 0.07(8)
O3 0.13(13) 0.09(10) 0.14(14) 0.02(10) 0.02(11) 0.03(9)
C48 0.10(16) 0.13(18) 0.12(16) 0.02(13) 0.04(13) 0.06(13)
C49 0.06(10) 0.08(11) 0.10(12) 0.03(9) 0.02(8) 0.03(8)
C50 0.07(11) 0.08(11) 0.07(11) -0.01(9) 0.01(8) 0.03(9)
C51 0.09(12) 0.08(13) 0.08(13) 0.01(10) 0.03(10) 0.06(11)
O3' 0.11(12) 0.09(10) 0.08(10) 0.02(8) 0.03(8) 0.01(8)
C48' 0.14(16) 0.08(13) 0.10(13) 0.03(11) 0.05(12) 0.03(11)
C49' 0.08(12) 0.10(14) 0.08(12) 0.00(10) 0.04(10) 0.05(11)
C50' 0.08(12) 0.08(11) 0.09(12) 0.02(9) 0.05(10) 0.02(9)
C51' 0.12(16) 0.06(11) 0.07(11) 0.01(9) 0.01(11) 0.03(11)
O4 0.12(11) 0.07(8) 0.06(8) 0.02(7) 0.02(7) 0.02(8)
C52 0.2(3) 0.07(16) 0.07(19) 0.00(15) 0.0(2) 0.01(17)
C53 0.04(11) 0.10(15) 0.09(14) 0.05(12) 0.03(10) 0.03(10)
C54 0.1(2) 0.06(15) 0.04(12) 0.01(11) 0.04(14) 0.04(15)
C55 0.06(15) 0.09(15) 0.08(14) 0.02(11) 0.03(11) 0.04(12)

loop_
_atom_type_symbol
_atom_type_description
_atom_type_scat_dispersion_real
_atom_type_scat_dispersion_imag
_atom_type_scat_source
C C 0.0033 0.0016 'International Tables Vol C Tables 4.2.6.8 and 6.1.1.4'
H H 0.0000 0.0000 'International Tables Vol C Tables 4.2.6.8 and 6.1.1.4'
N N 0.0061 0.0033 'International Tables Vol C Tables 4.2.6.8 and 6.1.1.4'
O O 0.0106 0.0060 'International Tables Vol C Tables 4.2.6.8 and 6.1.1.4'
Si Si 0.0817 0.0704 'International Tables Vol C Tables 4.2.6.8 and 6.1.1.4'

loop_
_geom_angle_atom_site_label_1
_geom_angle_atom_site_label_2
_geom_angle_atom_site_label_3
_geom_angle
_geom_angle_site_symmetry_1
_geom_angle_site_symmetry_3
C4 Si1 C1 91(2) . .
C4 Si1 C29 108(2) . .
C1 Si1 C29 104(2) . .
C29 N1 C36 110(4) . .
C29 N1 C30 122(5) . .
C36 N1 C30 128(5) . .
C29 N2 C37 110(4) . .
C29 N2 C33 122(4) . .
C37 N2 C33 127(4) . .
C2 C1 C23 130(5) . .
C2 C1 Si1 108(4) . .
C23 C1 Si1 122(4) . .
C1 C2 C3 115(5) . .
C1 C2 C17 125(5) . .
C3 C2 C17 120(5) . .
C4 C3 C2 116(5) . .
C4 C3 C11 124(5) . .
C2 C3 C11 120(5) . .
C3 C4 C5 126(5) . .
C3 C4 Si1 107(4) . .
C5 C4 Si1 126(4) . .
C6 C5 C10 116(5) . .
C6 C5 C4 123(5) . .
C10 C5 C4 120(5) . .
C7 C6 C5 121(5) . .
C7 C6 H6 119.3 . .
C5 C6 H6 119.3 . .
C6 C7 C8 121(6) . .
C6 C7 H7 119.4 . .
C8 C7 H7 119.4 . .
C9 C8 C7 118(6) . .
C9 C8 H8 120.8 . .
C7 C8 H8 120.8 . .
C10 C9 C8 121(6) . .
C10 C9 H9 119.7 . .
C8 C9 H9 119.7 . .
C9 C10 C5 122(6) . .
C9 C10 H10 119.0 . .
C5 C10 H10 119.0 . .
C16 C11 C12 118(6) . .
C16 C11 C3 120(5) . .
C12 C11 C3 122(6) . .
C13 C12 C11 121(7) . .
C13 C12 H12 119.3 . .
C11 C12 H12 119.3 . .
C14 C13 C12 120(7) . .
C14 C13 H13 120.1 . .
C12 C13 H13 120.1 . .
C13 C14 C15 120(7) . .
C13 C14 H14 120.1 . .
C15 C14 H14 120.1 . .
C14 C15 C16 120(8) . .
C14 C15 H15 119.8 . .
C16 C15 H15 119.8 . .
C11 C16 C15 120(7) . .
C11 C16 H16 119.8 . .
C15 C16 H16 119.8 . .
C18 C17 C22 118(5) . .
C18 C17 C2 121(5) . .
C22 C17 C2 121(5) . .
C17 C18 C19 121(6) . .
C17 C18 H18 119.4 . .
C19 C18 H18 119.4 . .
C20 C19 C18 120(6) . .
C20 C19 H19 119.9 . .
C18 C19 H19 119.9 . .
C19 C20 C21 120(6) . .
C19 C20 H20 120.2 . .
C21 C20 H20 120.2 . .
C20 C21 C22 120(6) . .
C20 C21 H21 119.9 . .
C22 C21 H21 119.9 . .
C21 C22 C17 121(6) . .
C21 C22 H22 119.4 . .
C17 C22 H22 119.4 . .
C28 C23 C24 116(5) . .
C28 C23 C1 124(5) . .
C24 C23 C1 119(5) . .
C25 C24 C23 122(6) . .
C25 C24 H24 119.1 . .
C23 C24 H24 119.1 . .
C24 C25 C26 121(6) . .
C24 C25 H25 119.6 . .
C26 C25 H25 119.6 . .
C27 C26 C25 119(6) . .
C27 C26 H26 120.7 . .
C25 C26 H26 120.7 . .
C26 C27 C28 121(6) . .
C26 C27 H27 119.5 . .
C28 C27 H27 119.5 . .
C27 C28 C23 121(6) . .
C27 C28 H28 119.4 . .
C23 C28 H28 119.4 . .
N2 C29 N1 105(4) . .
N2 C29 Si1 125(4) . .
N1 C29 Si1 129(4) . .
N1 C30 C31 112(6) . .
N1 C30 C32 112(5) . .
C31 C30 C32 114(6) . .
N1 C30 H30 106.4 . .
C31 C30 H30 106.4 . .
C32 C30 H30 106.4 . .
C30 C31 H31A 109.5 . .
C30 C31 H31B 109.5 . .
H31A C31 H31B 109.5 . .
C30 C31 H31C 109.5 . .
H31A C31 H31C 109.5 . .
H31B C31 H31C 109.5 . .
C30 C32 H32A 109.5 . .
C30 C32 H32B 109.5 . .
H32A C32 H32B 109.5 . .
C30 C32 H32C 109.5 . .
H32A C32 H32C 109.5 . .
H32B C32 H32C 109.5 . .
N2 C33 C35 113(5) . .
N2 C33 C34 111(5) . .
C35 C33 C34 114(5) . .
N2 C33 H33 106.2 . .
C35 C33 H33 106.2 . .
C34 C33 H33 106.2 . .
C33 C34 H34A 109.5 . .
C33 C34 H34B 109.5 . .
H34A C34 H34B 109.5 . .
C33 C34 H34C 109.5 . .
H34A C34 H34C 109.5 . .
H34B C34 H34C 109.5 . .
C33 C35 H35A 109.5 . .
C33 C35 H35B 109.5 . .
H35A C35 H35B 109.5 . .
C33 C35 H35C 109.5 . .
H35A C35 H35C 109.5 . .
H35B C35 H35C 109.5 . .
C37 C36 N1 107(5) . .
C37 C36 C38 128(5) . .
N1 C36 C38 125(5) . .
C36 C37 N2 107(5) . .
C36 C37 C39 128(5) . .
N2 C37 C39 125(5) . .
C36 C38 H38A 109.5 . .
C36 C38 H38B 109.5 . .
H38A C38 H38B 109.5 . .
C36 C38 H38C 109.5 . .
H38A C38 H38C 109.5 . .
H38B C38 H38C 109.5 . .
C37 C39 H39A 109.5 . .
C37 C39 H39B 109.5 . .
H39A C39 H39B 109.5 . .
C37 C39 H39C 109.5 . .
H39A C39 H39C 109.5 . .
H39B C39 H39C 109.5 . .
C40 O1 C43 108(7) . .
O1 C40 C41 108(8) . .
O1 C40 H40A 110.1 . .
C41 C40 H40A 110.1 . .
O1 C40 H40B 110.1 . .
C41 C40 H40B 110.1 . .
H40A C40 H40B 108.5 . .
C42 C41 C40 104(9) . .
C42 C41 H41A 110.9 . .
C40 C41 H41A 110.9 . .
C42 C41 H41B 110.9 . .
C40 C41 H41B 110.9 . .
H41A C41 H41B 108.9 . .
C41 C42 C43 105(8) . .
C41 C42 H42A 110.7 . .
C43 C42 H42A 110.7 . .
C41 C42 H42B 110.7 . .
C43 C42 H42B 110.7 . .
H42A C42 H42B 108.8 . .
O1 C43 C42 106(7) . .
O1 C43 H43A 110.5 . .
C42 C43 H43A 110.5 . .
O1 C43 H43B 110.5 . .
C42 C43 H43B 110.5 . .
H43A C43 H43B 108.7 . .
C47 O2 C44 103(8) . .
O2 C44 C45 104(7) . .
O2 C44 H44A 110.9 . .
C45 C44 H44A 110.9 . .
O2 C44 H44B 110.9 . .
C45 C44 H44B 110.9 . .
H44A C44 H44B 108.9 . .
C46 C45 C44 104(8) . .
C46 C45 H45A 111.0 . .
C44 C45 H45A 111.0 . .
C46 C45 H45B 111.0 . .
C44 C45 H45B 111.0 . .
H45A C45 H45B 109.0 . .
C47 C46 C45 106(8) . .
C47 C46 H46A 110.6 . .
C45 C46 H46A 110.6 . .
C47 C46 H46B 110.6 . .
C45 C46 H46B 110.6 . .
H46A C46 H46B 108.8 . .
O2 C47 C46 107(8) . .
O2 C47 H47A 110.4 . .
C46 C47 H47A 110.4 . .
O2 C47 H47B 110.4 . .
C46 C47 H47B 110.4 . .
H47A C47 H47B 108.6 . .
C48 O3 C51 109(10) . .
O3 C48 C49 104(10) . .
O3 C48 H48A 111.0 . .
C49 C48 H48A 111.0 . .
O3 C48 H48B 111.0 . .
C49 C48 H48B 111.0 . .
H48A C48 H48B 109.0 . .
C50 C49 C48 105(10) . .
C50 C49 H49A 110.8 . .
C48 C49 H49A 110.8 . .
C50 C49 H49B 110.8 . .
C48 C49 H49B 110.8 . .
H49A C49 H49B 108.9 . .
C49 C50 C51 107(9) . .
C49 C50 H50A 110.3 . .
C51 C50 H50A 110.2 . .
C49 C50 H50B 110.3 . .
C51 C50 H50B 110.3 . .
H50A C50 H50B 108.5 . .
O3 C51 C50 104(9) . .
O3 C51 H51A 111.0 . .
C50 C51 H51A 111.0 . .
O3 C51 H51B 111.0 . .
C50 C51 H51B 111.1 . .
H51A C51 H51B 109.0 . .
C51' O3' C48' 112(10) . .
O3' C48' C49' 108(9) . .
O3' C48' H48C 110.2 . .
C49' C48' H48C 110.2 . .
O3' C48' H48D 110.1 . .
C49' C48' H48D 110.1 . .
H48C C48' H48D 108.5 . .
C48' C49' C50' 104(9) . .
C48' C49' H49C 110.9 . .
C50' C49' H49C 110.9 . .
C48' C49' H49D 110.9 . .
C50' C49' H49D 110.9 . .
H49C C49' H49D 108.9 . .
C51' C50' C49' 105(9) . .
C51' C50' H50C 110.8 . .
C49' C50' H50C 110.8 . .
C51' C50' H50D 110.8 . .
C49' C50' H50D 110.8 . .
H50C C50' H50D 108.9 . .
O3' C51' C50' 108(10) . .
O3' C51' H51C 110.1 . .
C50' C51' H51C 110.0 . .
O3' C51' H51D 110.0 . .
C50' C51' H51D 110.0 . .
H51C C51' H51D 108.4 . .
C54 O4 C53 80(10) 2_667 2_667
C54 O4 C52 23(10) 2_667 .
C53 O4 C52 102(10) 2_667 .
C54 O4 C55 85(10) 2_667 .
C53 O4 C55 20(10) 2_667 .
C52 O4 C55 105(10) . .
C54 C52 O4 47(10) 2_667 .
C54 C52 C53 59(10) 2_667 .
O4 C52 C53 105(10) . .
C54 C52 C55 64(10) 2_667 2_667
O4 C52 C55 108(10) . 2_667
C53 C52 C55 18(10) . 2_667
C54 C52 H52A 116.2 2_667 .
O4 C52 H52A 107.3 . .
C53 C52 H52A 107.1 . .
C55 C52 H52A 121.6 2_667 .
C54 C52 H52B 134.4 2_667 .
O4 C52 H52B 113.6 . .
C53 C52 H52B 114.3 . .
C55 C52 H52B 98.0 2_667 .
H52A C52 H52B 108.9 . .
C55 C53 O4 103(10) 2_667 2_667
C55 C53 C54 102(10) 2_667 2_667
O4 C53 C54 128(10) 2_667 2_667
C55 C53 C54 108(10) 2_667 .
O4 C53 C54 44(10) 2_667 .
C54 C53 C54 84(10) 2_667 .
C55 C53 C52 98(10) 2_667 .
O4 C53 C52 148(10) 2_667 .
C54 C53 C52 22(10) 2_667 .
C54 C53 C52 106(10) . .
C55 C53 H53A 117.4 2_667 .
O4 C53 H53A 77.8 2_667 .
C54 C53 H53A 127.3 2_667 .
C54 C53 H53A 112.1 . .
C52 C53 H53A 113.7 . .
C55 C53 H53B 10.0 2_667 .
O4 C53 H53B 95.8 2_667 .
C54 C53 H53B 112.1 2_667 .
C54 C53 H53B 108.9 . .
C52 C53 H53B 106.8 . .
H53A C53 H53B 108.9 . .
C52 C54 O4 110(10) 2_667 2_667
C52 C54 C53 99(10) 2_667 2_667
O4 C54 C53 150(10) 2_667 2_667
C52 C54 C55 95(10) 2_667 .
O4 C54 C55 145(10) 2_667 .
C53 C54 C55 20(10) 2_667 .
C52 C54 C53 163(10) 2_667 .
O4 C54 C53 56(10) 2_667 .
C53 C54 C53 96(10) 2_667 .
C55 C54 C53 101(10) . .
C52 C54 C55 150(10) 2_667 2_667
O4 C54 C55 57(10) 2_667 2_667
C53 C54 C55 99(10) 2_667 2_667
C55 C54 C55 109(10) . 2_667
C53 C54 C55 16(10) . 2_667
C52 C54 C54 150(10) 2_667 2_667
O4 C54 C54 99(10) 2_667 2_667
C53 C54 C54 52(10) 2_667 2_667
C55 C54 C54 60(10) . 2_667
C53 C54 C54 44(10) . 2_667
C55 C54 C54 49(10) 2_667 2_667
C52 C54 H54A 65.3 2_667 .
O4 C54 H54A 62.4 2_667 .
C53 C54 H54A 131.0 2_667 .
C55 C54 H54A 112.0 . .
C53 C54 H54A 110.3 . .
C55 C54 H54A 118.0 2_667 .
C54 C54 H54A 136.9 2_667 .
C52 C54 H54B 56.9 2_667 .
O4 C54 H54B 102.9 2_667 .
C53 C54 H54B 96.5 2_667 .
C55 C54 H54B 110.8 . .
C53 C54 H54B 113.2 . .
C55 C54 H54B 96.8 2_667 .
C54 C54 H54B 113.0 2_667 .
H54A C54 H54B 109.1 . .
C53 C55 O4 57(10) 2_667 .
C53 C55 C54 58(10) 2_667 .
O4 C55 C54 102(10) . .
C53 C55 C52 64(10) 2_667 2_667
O4 C55 C52 117(10) . 2_667
C54 C55 C52 20(10) . 2_667
C53 C55 C54 55(10) 2_667 2_667
O4 C55 C54 38(10) . 2_667
C54 C55 C54 71(10) . 2_667
C52 C55 C54 90(10) 2_667 2_667
C53 C55 H55A 93.4 2_667 .
O4 C55 H55A 111.1 . .
C54 C55 H55A 111.8 . .
C52 C55 H55A 92.8 2_667 .
C54 C55 H55A 142.9 2_667 .
C53 C55 H55B 156.9 2_667 .
O4 C55 H55B 110.6 . .
C54 C55 H55B 111.3 . .
C52 C55 H55B 113.9 2_667 .
C54 C55 H55B 102.7 2_667 .
H55A C55 H55B 109.6 . .

loop_
_geom_bond_atom_site_label_1
_geom_bond_atom_site_label_2
_geom_bond_distance
_geom_bond_site_symmetry_2
Si1 C4 1.86(5) .
Si1 C1 1.87(6) .
Si1 C29 1.92(5) .
N1 C29 1.36(7) .
N1 C36 1.39(7) .
N1 C30 1.48(7) .
N2 C29 1.36(6) .
N2 C37 1.40(7) .
N2 C33 1.49(7) .
C1 C2 1.38(7) .
C1 C23 1.48(8) .
C2 C3 1.47(8) .
C2 C17 1.50(7) .
C3 C4 1.39(7) .
C3 C11 1.49(7) .
C4 C5 1.48(8) .
C5 C6 1.41(8) .
C5 C10 1.41(8) .
C6 C7 1.38(8) .
C6 H6 0.9500 .
C7 C8 1.39(9) .
C7 H7 0.9500 .
C8 C9 1.39(9) .
C8 H8 0.9500 .
C9 C10 1.38(8) .
C9 H9 0.9500 .
C10 H10 0.9500 .
C11 C16 1.39(9) .
C11 C12 1.40(8) .
C12 C13 1.39(9) .
C12 H12 0.9500 .
C13 C14 1.38(12) .
C13 H13 0.9500 .
C14 C15 1.38(12) .
C14 H14 0.9500 .
C15 C16 1.40(9) .
C15 H15 0.9500 .
C16 H16 0.9500 .
C17 C18 1.39(8) .
C17 C22 1.39(8) .
C18 C19 1.39(9) .
C18 H18 0.9500 .
C19 C20 1.38(10) .
C19 H19 0.9500 .
C20 C21 1.38(10) .
C20 H20 0.9500 .
C21 C22 1.39(8) .
C21 H21 0.9500 .
C22 H22 0.9500 .
C23 C28 1.41(8) .
C23 C24 1.41(8) .
C24 C25 1.38(8) .
C24 H24 0.9500 .
C25 C26 1.39(9) .
C25 H25 0.9500 .
C26 C27 1.39(9) .
C26 H26 0.9500 .
C27 C28 1.39(9) .
C27 H27 0.9500 .
C28 H28 0.9500 .
C30 C31 1.52(9) .
C30 C32 1.53(10) .
C30 H30 1.0000 .
C31 H31A 0.9800 .
C31 H31B 0.9800 .
C31 H31C 0.9800 .
C32 H32A 0.9800 .
C32 H32B 0.9800 .
C32 H32C 0.9800 .
C33 C35 1.52(8) .
C33 C34 1.53(8) .
C33 H33 1.0000 .
C34 H34A 0.9800 .
C34 H34B 0.9800 .
C34 H34C 0.9800 .
C35 H35A 0.9800 .
C35 H35B 0.9800 .
C35 H35C 0.9800 .
C36 C37 1.35(8) .
C36 C38 1.50(8) .
C37 C39 1.50(8) .
C38 H38A 0.9800 .
C38 H38B 0.9800 .
C38 H38C 0.9800 .
C39 H39A 0.9800 .
C39 H39B 0.9800 .
C39 H39C 0.9800 .
O1 C40 1.42(11) .
O1 C43 1.42(10) .
C40 C41 1.51(13) .
C40 H40A 0.9900 .
C40 H40B 0.9900 .
C41 C42 1.46(13) .
C41 H41A 0.9900 .
C41 H41B 0.9900 .
C42 C43 1.48(12) .
C42 H42A 0.9900 .
C42 H42B 0.9900 .
C43 H43A 0.9900 .
C43 H43B 0.9900 .
O2 C47 1.39(11) .
O2 C44 1.44(10) .
C44 C45 1.50(12) .
C44 H44A 0.9900 .
C44 H44B 0.9900 .
C45 C46 1.47(15) .
C45 H45A 0.9900 .
C45 H45B 0.9900 .
C46 C47 1.45(15) .
C46 H46A 0.9900 .
C46 H46B 0.9900 .
C47 H47A 0.9900 .
C47 H47B 0.9900 .
O3 C48 1.46(16) .
O3 C51 1.49(15) .
C48 C49 1.56(16) .
C48 H48A 0.9900 .
C48 H48B 0.9900 .
C49 C50 1.53(15) .
C49 H49A 0.9900 .
C49 H49B 0.9900 .
C50 C51 1.55(15) .
C50 H50A 0.9900 .
C50 H50B 0.9900 .
C51 H51A 0.9900 .
C51 H51B 0.9900 .
O3' C51' 1.40(14) .
O3' C48' 1.46(15) .
C48' C49' 1.55(16) .
C48' H48C 0.9900 .
C48' H48D 0.9900 .
C49' C50' 1.57(16) .
C49' H49C 0.9900 .
C49' H49D 0.9900 .
C50' C51' 1.56(16) .
C50' H50C 0.9900 .
C50' H50D 0.9900 .
C51' H51C 0.9900 .
C51' H51D 0.9900 .
O4 C54 1.1(2) 2_667
O4 C53 1.3(2) 2_667
O4 C52 1.4(2) .
O4 C55 1.5(2) .
C52 C54 0.6(3) 2_667
C52 C53 1.57(17) .
C52 C55 1.7(4) 2_667
C52 H52A 0.9601 .
C52 H52B 0.9600 .
C53 C55 0.5(3) 2_667
C53 O4 1.3(2) 2_667
C53 C54 1.4(3) 2_667
C53 C54 1.56(17) .
C53 H53A 0.9601 .
C53 H53B 0.9599 .
C54 C52 0.6(3) 2_667
C54 O4 1.1(2) 2_667
C54 C53 1.4(3) 2_667
C54 C55 1.56(17) .
C54 C55 1.8(4) 2_667
C54 C54 2.0(3) 2_667
C54 H54A 0.9600 .
C54 H54B 0.9600 .
C55 C53 0.5(3) 2_667
C55 C52 1.7(4) 2_667
C55 C54 1.8(4) 2_667
C55 H55A 0.9600 .
C55 H55B 0.9599 .

loop_
_geom_torsion_atom_site_label_1
_geom_torsion_atom_site_label_2
_geom_torsion_atom_site_label_3
_geom_torsion_atom_site_label_4
_geom_torsion
_geom_torsion_site_symmetry_1
_geom_torsion_site_symmetry_4
C4 Si1 C1 C2 -14(4) . .
C29 Si1 C1 C2 -123(4) . .
C4 Si1 C1 C23 170(5) . .
C29 Si1 C1 C23 61(5) . .
C23 C1 C2 C3 -176(5) . .
Si1 C1 C2 C3 9(6) . .
C23 C1 C2 C17 9(10) . .
Si1 C1 C2 C17 -166(5) . .
C1 C2 C3 C4 3(7) . .
C17 C2 C3 C4 179(5) . .
C1 C2 C3 C11 -172(5) . .
C17 C2 C3 C11 4(8) . .
C2 C3 C4 C5 175(5) . .
C11 C3 C4 C5 -10(9) . .
C2 C3 C4 Si1 -14(6) . .
C11 C3 C4 Si1 161(5) . .
C1 Si1 C4 C3 16(4) . .
C29 Si1 C4 C3 120(4) . .
C1 Si1 C4 C5 -173(5) . .
C29 Si1 C4 C5 -69(5) . .
C3 C4 C5 C6 -34(9) . .
Si1 C4 C5 C6 157(5) . .
C3 C4 C5 C10 152(6) . .
Si1 C4 C5 C10 -17(7) . .
C10 C5 C6 C7 -2(8) . .
C4 C5 C6 C7 -176(6) . .
C5 C6 C7 C8 1(10) . .
C6 C7 C8 C9 1(10) . .
C7 C8 C9 C10 -1(10) . .
C8 C9 C10 C5 0(10) . .
C6 C5 C10 C9 1(8) . .
C4 C5 C10 C9 176(5) . .
C4 C3 C11 C16 -61(8) . .
C2 C3 C11 C16 114(6) . .
C4 C3 C11 C12 119(6) . .
C2 C3 C11 C12 -67(7) . .
C16 C11 C12 C13 0(9) . .
C3 C11 C12 C13 -180(6) . .
C11 C12 C13 C14 0(10) . .
C12 C13 C14 C15 0(11) . .
C13 C14 C15 C16 0(11) . .
C12 C11 C16 C15 1(9) . .
C3 C11 C16 C15 -180(6) . .
C14 C15 C16 C11 -1(10) . .
C1 C2 C17 C18 90(7) . .
C3 C2 C17 C18 -85(7) . .
C1 C2 C17 C22 -91(7) . .
C3 C2 C17 C22 94(7) . .
C22 C17 C18 C19 1(9) . .
C2 C17 C18 C19 -180(6) . .
C17 C18 C19 C20 0(10) . .
C18 C19 C20 C21 -1(10) . .
C19 C20 C21 C22 1(10) . .
C20 C21 C22 C17 0(10) . .
C18 C17 C22 C21 -1(9) . .
C2 C17 C22 C21 -180(6) . .
C2 C1 C23 C28 37(9) . .
Si1 C1 C23 C28 -149(5) . .
C2 C1 C23 C24 -150(6) . .
Si1 C1 C23 C24 25(7) . .
C28 C23 C24 C25 2(9) . .
C1 C23 C24 C25 -172(6) . .
C23 C24 C25 C26 -1(10) . .
C24 C25 C26 C27 0(10) . .
C25 C26 C27 C28 0(11) . .
C26 C27 C28 C23 1(10) . .
C24 C23 C28 C27 -2(9) . .
C1 C23 C28 C27 172(6) . .
C37 N2 C29 N1 1(6) . .
C33 N2 C29 N1 179(4) . .
C37 N2 C29 Si1 -180(4) . .
C33 N2 C29 Si1 -1(7) . .
C36 N1 C29 N2 0(6) . .
C30 N1 C29 N2 176(5) . .
C36 N1 C29 Si1 -180(4) . .
C30 N1 C29 Si1 -3(8) . .
C4 Si1 C29 N2 141(4) . .
C1 Si1 C29 N2 -124(5) . .
C4 Si1 C29 N1 -40(6) . .
C1 Si1 C29 N1 56(5) . .
C29 N1 C30 C31 119(6) . .
C36 N1 C30 C31 -65(8) . .
C29 N1 C30 C32 -113(6) . .
C36 N1 C30 C32 63(8) . .
C29 N2 C33 C35 124(5) . .
C37 N2 C33 C35 -58(7) . .
C29 N2 C33 C34 -107(6) . .
C37 N2 C33 C34 72(7) . .
C29 N1 C36 C37 0(6) . .
C30 N1 C36 C37 -176(5) . .
C29 N1 C36 C38 179(6) . .
C30 N1 C36 C38 3(10) . .
N1 C36 C37 N2 0(6) . .
C38 C36 C37 N2 -179(6) . .
N1 C36 C37 C39 179(6) . .
C38 C36 C37 C39 -1(11) . .
C29 N2 C37 C36 -1(6) . .
C33 N2 C37 C36 -179(5) . .
C29 N2 C37 C39 -179(5) . .
C33 N2 C37 C39 2(9) . .
C43 O1 C40 C41 9(12) . .
O1 C40 C41 C42 9(13) . .
C40 C41 C42 C43 -23(12) . .
C40 O1 C43 C42 -24(10) . .
C41 C42 C43 O1 30(11) . .
C47 O2 C44 C45 -40(10) . .
O2 C44 C45 C46 25(11) . .
C44 C45 C46 C47 -2(12) . .
C44 O2 C47 C46 39(12) . .
C45 C46 C47 O2 -23(13) . .
C51 O3 C48 C49 -36(26) . .
O3 C48 C49 C50 27(26) . .
C48 C49 C50 C51 -9(26) . .
C48 O3 C51 C50 30(25) . .
C49 C50 C51 O3 -11(25) . .
C51' O3' C48' C49' 0(33) . .
O3' C48' C49' C50' -10(29) . .
C48' C49' C50' C51' 15(26) . .
C48' O3' C51' C50' 10(32) . .
C49' C50' C51' O3' -16(28) . .
C53 O4 C52 C54 12(79) 2_667 2_667
C55 O4 C52 C54 32(77) . 2_667
C54 O4 C52 C53 4(54) 2_667 .
C53 O4 C52 C53 15(35) 2_667 .
C55 O4 C52 C53 36(30) . .
C54 O4 C52 C55 22(56) 2_667 2_667
C53 O4 C52 C55 34(32) 2_667 2_667
C55 O4 C52 C55 55(31) . 2_667
C54 C52 C53 C55 103(65) 2_667 2_667
O4 C52 C53 C55 100(47) . 2_667
C54 C52 C53 O4 -26(100) 2_667 2_667
O4 C52 C53 O4 -30(68) . 2_667
C55 C52 C53 O4 -130(92) 2_667 2_667
O4 C52 C53 C54 -3(46) . 2_667
C55 C52 C53 C54 -103(66) 2_667 2_667
C54 C52 C53 C54 -9(82) 2_667 .
O4 C52 C53 C54 -12(41) . .
C55 C52 C53 C54 -112(66) 2_667 .
C55 C53 C54 C52 50(100) 2_667 2_667
O4 C53 C54 C52 -39(100) 2_667 2_667
C54 C53 C54 C52 150(100) 2_667 2_667
C52 C53 C54 C52 154(100) . 2_667
C55 C53 C54 O4 89(50) 2_667 2_667
C54 C53 C54 O4 -170(28) 2_667 2_667
C52 C53 C54 O4 -167(25) . 2_667
C55 C53 C54 C53 -101(48) 2_667 2_667
O4 C53 C54 C53 170(28) 2_667 2_667
C54 C53 C54 C53 0.000(16) 2_667 2_667
C52 C53 C54 C53 3(30) . 2_667
C55 C53 C54 C55 -120(41) 2_667 .
O4 C53 C54 C55 151(27) 2_667 .
C54 C53 C54 C55 -19(16) 2_667 .
C52 C53 C54 C55 -16(37) . .
O4 C53 C54 C55 -89(50) 2_667 2_667
C54 C53 C54 C55 101(48) 2_667 2_667
C52 C53 C54 C55 104(55) . 2_667
C55 C53 C54 C54 -101(48) 2_667 2_667
O4 C53 C54 C54 170(28) 2_667 2_667
C52 C53 C54 C54 3(30) . 2_667
C54 O4 C55 C53 -74(59) 2_667 2_667
C52 O4 C55 C53 -86(52) . 2_667
C54 O4 C55 C54 -34(27) 2_667 .
C53 O4 C55 C54 39(44) 2_667 .
C52 O4 C55 C54 -47(20) . .
C54 O4 C55 C52 -49(26) 2_667 2_667
C53 O4 C55 C52 25(41) 2_667 2_667
C52 O4 C55 C52 -61(30) . 2_667
C53 O4 C55 C54 74(59) 2_667 2_667
C52 O4 C55 C54 -12(25) . 2_667
C52 C54 C55 C53 -102(65) 2_667 2_667
O4 C54 C55 C53 120(77) 2_667 2_667
C53 C54 C55 C53 75(64) . 2_667
C55 C54 C55 C53 60(54) 2_667 2_667
C54 C54 C55 C53 60(54) 2_667 2_667
C52 C54 C55 O4 -140(60) 2_667 .
O4 C54 C55 O4 81(47) 2_667 .
C53 C54 C55 O4 -39(45) 2_667 .
C53 C54 C55 O4 36(27) . .
C55 C54 C55 O4 21(18) 2_667 .
C54 C54 C55 O4 21(18) 2_667 .
O4 C54 C55 C52 -138(95) 2_667 2_667
C53 C54 C55 C52 102(65) 2_667 2_667
C53 C54 C55 C52 177(76) . 2_667
C55 C54 C55 C52 162(73) 2_667 2_667
C54 C54 C55 C52 162(73) 2_667 2_667
C52 C54 C55 C54 -162(73) 2_667 2_667
O4 C54 C55 C54 60(33) 2_667 2_667
C53 C54 C55 C54 -60(54) 2_667 2_667
C53 C54 C55 C54 15(14) . 2_667
C55 C54 C55 C54 -0.001(13) 2_667 2_667
